data_1514276
loop_
_publ_author_name
'Knopf, Ioana'
'Ono, Takashi'
'Temprado, Manuel'
'Tofan, Daniel'
'Cummins, Christopher C.'

_publ_section_title
;
 Uptake of one and two molecules of CO2 by the molybdate dianion: a
 soluble, molecular oxide model system for carbon dioxide fixation
;
_journal_issue 5
_journal_name_full 'Chemical Science'
_journal_page_first 1772
_journal_paper_doi 10.1039/c4sc00132j
_journal_volume 5
_journal_year 2014
_chemical_formula_sum 'C80 H80 Cl6 Mo N2 O7 P4'
_chemical_formula_weight 1613.98
_chemical_name_systematic
; 
 ? 
;
_space_group_IT_number 14
_symmetry_cell_setting monoclinic
_symmetry_space_group_name_Hall '-P 2ybc'
_symmetry_space_group_name_H-M 'P 1 21/c 1'
_atom_sites_solution_hydrogens geom
_atom_sites_solution_primary direct
_atom_sites_solution_secondary difmap
_audit_creation_method SHELXL-97
_cell_angle_alpha 90.00
_cell_angle_beta 92.141(6)
_cell_angle_gamma 90.00
_cell_formula_units_Z 4
_cell_length_a 21.931(8)
_cell_length_b 12.235(5)
_cell_length_c 26.654(10)
_cell_measurement_temperature 100(2)
_cell_volume 7147(5)
_computing_cell_refinement 'SAINT 7.46A (Bruker-AXS, 2008)'
_computing_data_collection 'APEX2 3.0 (Bruker-AXS, 2008)'
_computing_data_reduction 'SAINT 7.46A (Bruker-AXS, 2008)'
_computing_structure_refinement 'SHELXL-97 (Sheldrick, 2008)'
_computing_structure_solution 'SHELXS-97 (Sheldrick, 2008)'
_diffrn_ambient_temperature 100(2)
_diffrn_detector_area_resol_mean 8.3
_diffrn_measured_fraction_theta_full 1.000
_diffrn_measured_fraction_theta_max 1.000
_diffrn_measurement_device_type 'Bruker Smart APEX CCD'
_diffrn_measurement_method 'omega and phi scans'
_diffrn_radiation_monochromator graphite
_diffrn_radiation_source 'fine-focus sealed tube'
_diffrn_radiation_type MoK\a
_diffrn_radiation_wavelength 0.71073
_diffrn_reflns_av_R_equivalents 0.0433
_diffrn_reflns_av_sigmaI/netI 0.0221
_diffrn_reflns_limit_h_max 30
_diffrn_reflns_limit_h_min -30
_diffrn_reflns_limit_k_max 16
_diffrn_reflns_limit_k_min -16
_diffrn_reflns_limit_l_max 36
_diffrn_reflns_limit_l_min -36
_diffrn_reflns_number 180065
_diffrn_reflns_theta_full 29.13
_diffrn_reflns_theta_max 29.13
_diffrn_reflns_theta_min 0.93
_exptl_absorpt_coefficient_mu 0.557
_exptl_absorpt_correction_T_max 0.9674
_exptl_absorpt_correction_T_min 0.7569
_exptl_absorpt_correction_type multi-scan
_exptl_absorpt_process_details 'SADABS (Sheldrick, 2008)'
_exptl_crystal_density_diffrn 1.500
_exptl_crystal_density_method 'not measured'
_exptl_crystal_F_000 3336
_exptl_crystal_size_max 0.53
_exptl_crystal_size_mid 0.16
_exptl_crystal_size_min 0.06
_refine_diff_density_max 4.118
_refine_diff_density_min -1.686
_refine_diff_density_rms 0.143
_refine_ls_extinction_method none
_refine_ls_goodness_of_fit_ref 1.048
_refine_ls_hydrogen_treatment mixed
_refine_ls_matrix_type full
_refine_ls_number_parameters 966
_refine_ls_number_reflns 19233
_refine_ls_number_restraints 165
_refine_ls_restrained_S_all 1.053
_refine_ls_R_factor_all 0.0716
_refine_ls_R_factor_gt 0.0596
_refine_ls_shift/su_max 0.001
_refine_ls_shift/su_mean 0.000
_refine_ls_structure_factor_coef Fsqd
_refine_ls_weighting_details 'calc w=1/[\s^2^(Fo^2^)+(0.0904P)^2^+26.7169P] where P=(Fo^2^+2Fc^2^)/3'
_refine_ls_weighting_scheme calc
_refine_ls_wR_factor_gt 0.1653
_refine_ls_wR_factor_ref 0.1785
_reflns_number_gt 16240
_reflns_number_total 19233
_reflns_threshold_expression >2sigma(I)
_cod_data_source_file c4sc00132j2.cif
_cod_data_source_block 12071-twin
_cod_original_sg_symbol_H-M P2(1)/c
_cod_database_code 1514276

loop_
_symmetry_equiv_pos_as_xyz
'x, y, z'
'-x, y+1/2, -z+1/2'
'-x, -y, -z'
'x, -y-1/2, z-1/2'

loop_
_atom_site_label
_atom_site_type_symbol
_atom_site_fract_x
_atom_site_fract_y
_atom_site_fract_z
_atom_site_U_iso_or_equiv
_atom_site_adp_type
_atom_site_occupancy
_atom_site_symmetry_multiplicity
_atom_site_calc_flag
_atom_site_refinement_flags
_atom_site_disorder_assembly
_atom_site_disorder_group
Mo1 Mo -0.221705(12) 0.45429(2) 0.519557(10) 0.01762(8) Uani 1 1 d D . .
O1B O -0.2744(9) 0.5455(16) 0.4871(8) 0.0175(5) Uani 0.100(4) 1 d PD A 2
O1 O -0.22599(12) 0.6012(2) 0.48167(10) 0.0215(6) Uani 0.900(4) 1 d P A 1
O2 O -0.29610(10) 0.56840(19) 0.53449(9) 0.0145(5) Uani 0.900(4) 1 d P A 1
C1 C -0.27575(14) 0.6396(3) 0.50276(12) 0.0144(6) Uani 0.900(4) 1 d P A 1
O3 O -0.29728(11) 0.7299(2) 0.49290(9) 0.0175(5) Uani 0.900(4) 1 d P A 1
O4 O -0.27499(12) 0.3488(2) 0.51766(10) 0.0281(5) Uani 1 1 d D A .
O5 O -0.18701(12) 0.4631(2) 0.57869(9) 0.0274(5) Uani 1 1 d . A .
O6 O -0.16584(11) 0.4121(2) 0.47956(9) 0.0259(5) Uani 1 1 d . A .
P2 P 0.50100(3) 0.96104(6) 0.66910(2) 0.00860(13) Uani 1 1 d . . .
P1 P 0.37709(3) 0.95339(6) 0.70849(3) 0.00907(13) Uani 1 1 d . . .
P4 P 0.12346(3) 0.46046(6) 0.78218(3) 0.00928(13) Uani 1 1 d . . .
P3 P 0.00341(3) 0.47081(6) 0.82834(3) 0.00970(13) Uani 1 1 d . . .
N1 N 0.44601(10) 0.9222(2) 0.70115(9) 0.0125(4) Uani 1 1 d . . .
N2 N 0.05431(10) 0.4348(2) 0.79138(9) 0.0115(4) Uani 1 1 d . . .
C311 C -0.05901(12) 0.5301(2) 0.79236(11) 0.0141(5) Uani 1 1 d . . .
C324 C -0.07634(14) 0.1675(3) 0.90104(11) 0.0178(6) Uani 1 1 d . . .
H324 H -0.0934 0.1040 0.9155 0.021 Uiso 1 1 calc R . .
C211 C 0.48131(12) 1.0591(2) 0.62171(10) 0.0105(5) Uani 1 1 d . . .
C113 C 0.30217(13) 0.9659(2) 0.84585(11) 0.0146(5) Uani 1 1 d . . .
H113 H 0.2697 1.0030 0.8612 0.018 Uiso 1 1 calc R . .
C421 C 0.13566(12) 0.4369(2) 0.71696(10) 0.0111(5) Uani 1 1 d . . .
C112 C 0.31417(12) 0.9863(2) 0.79595(10) 0.0136(5) Uani 1 1 d . . .
H112 H 0.2899 1.0374 0.7773 0.016 Uiso 1 1 calc R . .
C121 C 0.32690(12) 0.8683(2) 0.67087(10) 0.0115(5) Uani 1 1 d . . .
C111 C 0.36163(12) 0.9321(2) 0.77320(10) 0.0108(5) Uani 1 1 d . . .
C416 C 0.23458(12) 0.3629(2) 0.80751(11) 0.0146(5) Uani 1 1 d . . .
H416 H 0.2501 0.4013 0.7798 0.018 Uiso 1 1 calc R . .
C411 C 0.17309(12) 0.3727(2) 0.81887(10) 0.0107(5) Uani 1 1 d . . .
C221 C 0.55918(12) 1.0195(2) 0.71009(10) 0.0121(5) Uani 1 1 d . . .
C222 C 0.54881(14) 1.0305(2) 0.76106(11) 0.0162(5) Uani 1 1 d . . .
H222 H 0.5107 1.0093 0.7738 0.019 Uiso 1 1 calc R . .
C321 C -0.02608(12) 0.3526(2) 0.85871(10) 0.0119(5) Uani 1 1 d . . .
C412 C 0.15060(13) 0.3153(2) 0.85936(11) 0.0143(5) Uani 1 1 d . . .
H412 H 0.1088 0.3218 0.8672 0.017 Uiso 1 1 calc R . .
C224 C 0.64951(14) 1.1044(3) 0.77468(13) 0.0215(6) Uani 1 1 d . . .
H224 H 0.6804 1.1336 0.7967 0.026 Uiso 1 1 calc R . .
C132 C 0.32624(13) 1.1178(2) 0.64829(11) 0.0148(5) Uani 1 1 d . . .
H132 H 0.3146 1.0615 0.6254 0.018 Uiso 1 1 calc R . .
C415 C 0.27279(13) 0.2969(2) 0.83689(11) 0.0160(5) Uani 1 1 d . . .
H415 H 0.3147 0.2905 0.8294 0.019 Uiso 1 1 calc R . .
C414 C 0.24999(13) 0.2401(2) 0.87730(11) 0.0154(5) Uani 1 1 d . . .
H414 H 0.2764 0.1951 0.8974 0.019 Uiso 1 1 calc R . .
C314 C -0.15685(14) 0.6121(3) 0.73531(15) 0.0273(8) Uani 1 1 d . . .
H314 H -0.1904 0.6404 0.7158 0.033 Uiso 1 1 calc R . .
C124 C 0.24833(15) 0.7458(3) 0.60898(12) 0.0200(6) Uani 1 1 d . . .
H124 H 0.2214 0.7043 0.5877 0.024 Uiso 1 1 calc R . .
C226 C 0.61502(13) 1.0519(2) 0.69145(12) 0.0161(5) Uani 1 1 d . . .
H226 H 0.6222 1.0450 0.6567 0.019 Uiso 1 1 calc R . .
C225 C 0.66007(14) 1.0942(3) 0.72394(13) 0.0203(6) Uani 1 1 d . . .
H225 H 0.6981 1.1161 0.7114 0.024 Uiso 1 1 calc R . .
C425 C 0.19200(14) 0.4653(3) 0.64238(12) 0.0183(6) Uani 1 1 d . . .
H425 H 0.2250 0.4984 0.6260 0.022 Uiso 1 1 calc R . .
C114 C 0.33741(13) 0.8916(3) 0.87322(11) 0.0161(5) Uani 1 1 d . . .
H114 H 0.3293 0.8778 0.9074 0.019 Uiso 1 1 calc R . .
C131 C 0.35661(12) 1.0920(2) 0.69378(10) 0.0113(5) Uani 1 1 d . . .
C216 C 0.48354(13) 1.1701(2) 0.63382(11) 0.0135(5) Uani 1 1 d . . .
H216 H 0.5004 1.1930 0.6655 0.016 Uiso 1 1 calc R . .
C431 C 0.14691(12) 0.5977(2) 0.79548(11) 0.0126(5) Uani 1 1 d . . .
C235 C 0.60228(12) 0.7685(2) 0.58035(10) 0.0144(5) Uani 1 1 d . . .
H235 H 0.6281 0.7772 0.5528 0.017 Uiso 1 1 calc R . .
C231 C 0.53455(11) 0.8450(2) 0.64009(10) 0.0105(5) Uani 1 1 d . . .
C424 C 0.15270(15) 0.3971(3) 0.61589(11) 0.0196(6) Uani 1 1 d . . .
H424 H 0.1586 0.3833 0.5813 0.023 Uiso 1 1 calc R . .
C413 C 0.18911(13) 0.2488(2) 0.88824(11) 0.0162(5) Uani 1 1 d . . .
H413 H 0.1736 0.2091 0.9156 0.019 Uiso 1 1 calc R . .
C133 C 0.31309(14) 1.2264(3) 0.63672(12) 0.0197(6) Uani 1 1 d . . .
H133 H 0.2928 1.2446 0.6057 0.024 Uiso 1 1 calc R . .
C115 C 0.38478(14) 0.8371(3) 0.85062(11) 0.0193(6) Uani 1 1 d . . .
H115 H 0.4088 0.7858 0.8694 0.023 Uiso 1 1 calc R . .
C136 C 0.37372(13) 1.1749(2) 0.72729(11) 0.0153(5) Uani 1 1 d . . .
H136 H 0.3949 1.1576 0.7580 0.018 Uiso 1 1 calc R . .
C316 C -0.05624(14) 0.5355(3) 0.74039(12) 0.0198(6) Uani 1 1 d . . .
H316 H -0.0208 0.5110 0.7243 0.024 Uiso 1 1 calc R . .
C212 C 0.45666(13) 1.0261(2) 0.57511(11) 0.0144(5) Uani 1 1 d . . .
H212 H 0.4554 0.9508 0.5665 0.017 Uiso 1 1 calc R . .
C433 C 0.19285(15) 0.7321(3) 0.85099(13) 0.0224(6) Uani 1 1 d . . .
H433 H 0.2152 0.7501 0.8811 0.027 Uiso 1 1 calc R . .
C215 C 0.46122(14) 1.2468(3) 0.59965(12) 0.0192(6) Uani 1 1 d . . .
H215 H 0.4632 1.3224 0.6077 0.023 Uiso 1 1 calc R . .
C236 C 0.57302(12) 0.8586(2) 0.59999(10) 0.0117(5) Uani 1 1 d . . .
H236 H 0.5791 0.9292 0.5862 0.014 Uiso 1 1 calc R . .
C432 C 0.17972(13) 0.6233(3) 0.83978(11) 0.0167(5) Uani 1 1 d . . .
H432 H 0.1930 0.5669 0.8621 0.020 Uiso 1 1 calc R . .
C326 C -0.01366(13) 0.2501(2) 0.83929(11) 0.0142(5) Uani 1 1 d . . .
H326 H 0.0120 0.2431 0.8115 0.017 Uiso 1 1 calc R . .
C234 C 0.59387(13) 0.6659(2) 0.60089(11) 0.0156(5) Uani 1 1 d . . .
H234 H 0.6145 0.6045 0.5878 0.019 Uiso 1 1 calc R . .
C214 C 0.43602(15) 1.2134(3) 0.55377(12) 0.0213(6) Uani 1 1 d . . .
H214 H 0.4201 1.2661 0.5306 0.026 Uiso 1 1 calc R . .
C126 C 0.34861(13) 0.8160(2) 0.62854(11) 0.0154(5) Uani 1 1 d . . .
H126 H 0.3905 0.8214 0.6210 0.018 Uiso 1 1 calc R . .
C325 C -0.03876(14) 0.1582(2) 0.86047(11) 0.0180(6) Uani 1 1 d . . .
H325 H -0.0302 0.0880 0.8472 0.022 Uiso 1 1 calc R . .
C233 C 0.55532(14) 0.6527(2) 0.64053(11) 0.0173(5) Uani 1 1 d . . .
H233 H 0.5492 0.5820 0.6541 0.021 Uiso 1 1 calc R . .
C426 C 0.18377(13) 0.4861(3) 0.69278(11) 0.0158(5) Uani 1 1 d . . .
H426 H 0.2109 0.5338 0.7108 0.019 Uiso 1 1 calc R . .
C313 C -0.16005(14) 0.6067(3) 0.78682(15) 0.0268(7) Uani 1 1 d . . .
H313 H -0.1958 0.6310 0.8025 0.032 Uiso 1 1 calc R . .
C135 C 0.35974(14) 1.2826(2) 0.71571(12) 0.0187(6) Uani 1 1 d . . .
H135 H 0.3707 1.3392 0.7387 0.022 Uiso 1 1 calc R . .
C123 C 0.22664(14) 0.7957(3) 0.65155(12) 0.0202(6) Uani 1 1 d . . .
H123 H 0.1850 0.7879 0.6595 0.024 Uiso 1 1 calc R . .
C213 C 0.43404(15) 1.1039(3) 0.54156(11) 0.0202(6) Uani 1 1 d . . .
H213 H 0.4170 1.0816 0.5099 0.024 Uiso 1 1 calc R . .
C423 C 0.10448(16) 0.3484(3) 0.63965(12) 0.0225(6) Uani 1 1 d . . .
H423 H 0.0773 0.3014 0.6213 0.027 Uiso 1 1 calc R . .
C422 C 0.09581(14) 0.3681(3) 0.69032(11) 0.0164(5) Uani 1 1 d . . .
H422 H 0.0628 0.3348 0.7066 0.020 Uiso 1 1 calc R . .
C125 C 0.30898(15) 0.7562(3) 0.59746(12) 0.0197(6) Uani 1 1 d . . .
H125 H 0.3236 0.7223 0.5682 0.024 Uiso 1 1 calc R . .
C232 C 0.52572(13) 0.7420(2) 0.66042(11) 0.0144(5) Uani 1 1 d . . .
H232 H 0.4996 0.7328 0.6877 0.017 Uiso 1 1 calc R . .
C436 C 0.12790(13) 0.6804(2) 0.76268(11) 0.0161(5) Uani 1 1 d . . .
H436 H 0.1056 0.6630 0.7325 0.019 Uiso 1 1 calc R . .
C122 C 0.26577(13) 0.8571(3) 0.68245(11) 0.0165(5) Uani 1 1 d . . .
H122 H 0.2509 0.8916 0.7115 0.020 Uiso 1 1 calc R . .
C116 C 0.39701(13) 0.8574(2) 0.80089(11) 0.0157(5) Uani 1 1 d . . .
H116 H 0.4296 0.8203 0.7856 0.019 Uiso 1 1 calc R . .
C434 C 0.17354(16) 0.8136(3) 0.81865(13) 0.0229(6) Uani 1 1 d . . .
H434 H 0.1821 0.8877 0.8268 0.027 Uiso 1 1 calc R . .
C323 C -0.08884(14) 0.2697(3) 0.92025(11) 0.0186(6) Uani 1 1 d . . .
H323 H -0.1148 0.2763 0.9479 0.022 Uiso 1 1 calc R . .
C223 C 0.59432(15) 1.0725(3) 0.79343(12) 0.0215(6) Uani 1 1 d . . .
H223 H 0.5875 1.0792 0.8283 0.026 Uiso 1 1 calc R . .
C315 C -0.10544(15) 0.5768(3) 0.71196(14) 0.0256(7) Uani 1 1 d . . .
H315 H -0.1036 0.5807 0.6765 0.031 Uiso 1 1 calc R . .
C322 C -0.06380(13) 0.3627(2) 0.89950(11) 0.0161(5) Uani 1 1 d . . .
H322 H -0.0723 0.4328 0.9129 0.019 Uiso 1 1 calc R . .
C134 C 0.32970(14) 1.3075(3) 0.67055(12) 0.0198(6) Uani 1 1 d . . .
H134 H 0.3204 1.3815 0.6627 0.024 Uiso 1 1 calc R . .
C435 C 0.14168(15) 0.7884(3) 0.77420(13) 0.0213(6) Uani 1 1 d . . .
H435 H 0.1293 0.8451 0.7517 0.026 Uiso 1 1 calc R . .
C312 C -0.11129(14) 0.5659(3) 0.81583(14) 0.0216(6) Uani 1 1 d . . .
H312 H -0.1135 0.5624 0.8513 0.026 Uiso 1 1 calc R . .
C331 C 0.02792(13) 0.5675(2) 0.87520(10) 0.0132(5) Uani 1 1 d . . .
C332 C 0.02802(14) 0.6781(2) 0.86302(11) 0.0172(5) Uani 1 1 d . . .
H332 H 0.0105 0.7018 0.8318 0.021 Uiso 1 1 calc R . .
C336 C 0.05364(16) 0.5329(3) 0.92115(12) 0.0199(6) Uani 1 1 d . . .
H336 H 0.0540 0.4575 0.9297 0.024 Uiso 1 1 calc R . .
C333 C 0.05358(18) 0.7537(3) 0.89625(13) 0.0273(7) Uani 1 1 d . . .
H333 H 0.0536 0.8291 0.8878 0.033 Uiso 1 1 calc R . .
C334 C 0.0791(2) 0.7191(3) 0.94173(14) 0.0337(9) Uani 1 1 d . . .
H334 H 0.0969 0.7709 0.9644 0.040 Uiso 1 1 calc R . .
C335 C 0.0787(2) 0.6092(3) 0.95430(13) 0.0305(8) Uani 1 1 d . . .
H335 H 0.0957 0.5860 0.9858 0.037 Uiso 1 1 calc R . .
C1S C 0.31503(17) 0.8922(3) 0.47784(14) 0.0267(7) Uani 1 1 d U . .
H1S1 H 0.2889 0.8261 0.4770 0.032 Uiso 1 1 calc R B 1
H1S2 H 0.3144 0.9236 0.5120 0.032 Uiso 1 1 calc R B 1
Cl1B Cl 0.3899(7) 0.8556(10) 0.4644(9) 0.0283(17) Uani 0.61(9) 1 d PU C 1
Cl1A Cl 0.2863(8) 0.9859(18) 0.4353(6) 0.0285(15) Uani 0.61(9) 1 d PU C 1
Cl1D Cl 0.3923(12) 0.8513(18) 0.4700(13) 0.031(3) Uani 0.39(9) 1 d PU C 2
Cl1C Cl 0.2923(10) 1.0015(18) 0.4330(8) 0.0229(17) Uani 0.39(9) 1 d PU C 2
C2S C 0.17934(19) 0.3730(4) 0.02105(18) 0.0414(10) Uani 1 1 d U . .
H2P1 H 0.1876 0.3928 -0.0141 0.050 Uiso 1 1 calc R D 1
H2P2 H 0.2039 0.3073 0.0296 0.050 Uiso 1 1 calc R D 1
Cl2A Cl 0.1024(5) 0.338(2) 0.0239(8) 0.042(2) Uani 0.57(7) 1 d PU E 1
Cl2B Cl 0.2068(8) 0.4872(14) 0.0626(7) 0.0300(13) Uani 0.57(7) 1 d PU E 1
Cl2C Cl 0.1006(6) 0.3581(12) 0.0315(6) 0.0302(15) Uani 0.43(7) 1 d PU E 2
Cl2D Cl 0.1997(11) 0.479(2) 0.0554(9) 0.0307(16) Uani 0.43(7) 1 d PU E 2
C3S C -0.40287(17) 0.4518(3) 0.48314(15) 0.0309(8) Uani 1 1 d DU . .
H3S1 H -0.3707 0.4074 0.5004 0.037 Uiso 1 1 calc R F 1
H3S2 H -0.4141 0.5117 0.5060 0.037 Uiso 1 1 calc R F 1
Cl3A Cl -0.37462(6) 0.50740(8) 0.42744(4) 0.0390(3) Uani 0.968(2) 1 d PDU G 1
Cl3B Cl -0.46697(6) 0.36994(12) 0.46947(8) 0.0584(4) Uani 0.968(2) 1 d PDU G 1
Cl3C Cl -0.3595(14) 0.426(3) 0.4315(9) 0.0390(3) Uani 0.032(2) 1 d PDU G 2
Cl3D Cl -0.4682(14) 0.380(4) 0.4972(19) 0.0584(4) Uani 0.032(2) 1 d PDU G 2
C11S C -0.0738(4) 0.9750(9) 1.0988(4) 0.0179(11) Uani 0.271(4) 1 d PU H -1
C12S C -0.0646(4) 0.8774(9) 1.0526(4) 0.0179(11) Uani 0.271(4) 1 d PU H -1
O1S O -0.0532(5) 0.8682(9) 1.0132(5) 0.0179(11) Uani 0.271(4) 1 d PU H -1
C14S C -0.0207(9) 0.9498(15) 0.9858(9) 0.0237(17) Uani 0.271(4) 1 d PU H -1
H14A H -0.0323 0.9294 0.9508 0.028 Uiso 0.271(4) 1 calc PR H -1
H14B H -0.0454 1.0156 0.9924 0.028 Uiso 0.271(4) 1 calc PR H -1
C15S C 0.0363(8) 0.9968(16) 0.9793(7) 0.037(2) Uani 0.271(4) 1 d PU H -1
H15A H 0.0391 1.0213 0.9444 0.055 Uiso 0.271(4) 1 calc PR H -1
H15B H 0.0682 0.9427 0.9869 0.055 Uiso 0.271(4) 1 calc PR H -1
H15C H 0.0416 1.0595 1.0019 0.055 Uiso 0.271(4) 1 calc PR H -1
C11P C 0.0452(8) 0.9945(13) 0.9636(7) 0.029(2) Uani 0.229(4) 1 d PDU H -2
H11D H 0.0834 0.9541 0.9718 0.034 Uiso 0.229(4) 1 calc PR H -2
H11E H 0.0438 1.0160 0.9278 0.034 Uiso 0.229(4) 1 calc PR H -2
Cl1P Cl -0.0237(3) 0.9160(7) 0.9807(3) 0.0311(15) Uani 0.229(4) 1 d PDU H -2
Cl2P Cl 0.0348(5) 1.1122(7) 1.0057(4) 0.053(3) Uani 0.229(4) 1 d PDU H -2

loop_
_atom_site_aniso_label
_atom_site_aniso_U_11
_atom_site_aniso_U_22
_atom_site_aniso_U_33
_atom_site_aniso_U_23
_atom_site_aniso_U_13
_atom_site_aniso_U_12
Mo1 0.01708(13) 0.01761(13) 0.01864(13) -0.00121(9) 0.00712(9) -0.00063(9)
O1B 0.0179(11) 0.0151(11) 0.0199(11) 0.0011(9) 0.0058(9) 0.0013(9)
O1 0.0204(12) 0.0219(13) 0.0232(12) 0.0078(10) 0.0162(10) 0.0058(10)
O2 0.0132(10) 0.0142(11) 0.0164(11) 0.0001(8) 0.0056(8) -0.0018(8)
C1 0.0126(13) 0.0163(14) 0.0146(14) -0.0014(11) 0.0037(11) -0.0005(11)
O3 0.0179(11) 0.0151(11) 0.0199(11) 0.0011(9) 0.0058(9) 0.0013(9)
O4 0.0243(12) 0.0216(12) 0.0390(14) -0.0029(10) 0.0114(10) -0.0038(10)
O5 0.0329(13) 0.0290(13) 0.0205(11) 0.0007(10) 0.0024(10) 0.0038(10)
O6 0.0251(12) 0.0266(12) 0.0271(12) -0.0024(10) 0.0128(10) 0.0023(10)
P2 0.0064(3) 0.0106(3) 0.0088(3) 0.0007(2) 0.0008(2) 0.0010(2)
P1 0.0064(3) 0.0109(3) 0.0100(3) 0.0001(2) 0.0013(2) 0.0006(2)
P4 0.0059(3) 0.0108(3) 0.0112(3) 0.0010(2) 0.0004(2) 0.0000(2)
P3 0.0065(3) 0.0110(3) 0.0116(3) 0.0007(2) 0.0014(2) 0.0009(2)
N1 0.0080(10) 0.0152(11) 0.0145(11) 0.0040(9) 0.0035(8) 0.0025(8)
N2 0.0069(9) 0.0148(11) 0.0130(10) -0.0014(8) 0.0017(8) -0.0015(8)
C311 0.0086(11) 0.0130(12) 0.0208(14) 0.0037(10) 0.0007(10) -0.0003(9)
C324 0.0184(13) 0.0194(14) 0.0157(13) 0.0030(11) 0.0006(10) -0.0050(11)
C211 0.0074(11) 0.0127(12) 0.0116(11) 0.0026(9) 0.0013(9) -0.0004(9)
C113 0.0112(12) 0.0178(13) 0.0153(13) -0.0036(10) 0.0062(10) -0.0010(10)
C421 0.0084(11) 0.0128(12) 0.0123(11) 0.0018(9) 0.0015(9) 0.0015(9)
C112 0.0106(11) 0.0163(13) 0.0139(12) -0.0007(10) 0.0033(9) 0.0009(10)
C121 0.0117(11) 0.0111(12) 0.0118(11) 0.0014(9) -0.0001(9) 0.0004(9)
C111 0.0083(11) 0.0128(12) 0.0112(11) -0.0010(9) 0.0009(9) -0.0010(9)
C416 0.0096(11) 0.0178(13) 0.0164(12) 0.0033(10) 0.0002(9) 0.0015(10)
C411 0.0089(11) 0.0099(11) 0.0132(12) -0.0006(9) 0.0001(9) -0.0005(9)
C221 0.0101(11) 0.0119(12) 0.0142(12) 0.0001(9) -0.0013(9) 0.0027(9)
C222 0.0157(13) 0.0183(14) 0.0144(13) -0.0035(10) -0.0009(10) 0.0048(10)
C321 0.0085(11) 0.0148(12) 0.0123(11) 0.0013(9) 0.0004(9) -0.0002(9)
C412 0.0103(11) 0.0152(13) 0.0174(13) 0.0026(10) 0.0009(10) 0.0001(10)
C224 0.0181(14) 0.0158(14) 0.0296(16) -0.0083(12) -0.0113(12) 0.0068(11)
C132 0.0123(12) 0.0162(13) 0.0158(13) -0.0003(10) -0.0025(10) 0.0004(10)
C415 0.0095(11) 0.0189(14) 0.0193(13) 0.0006(11) -0.0018(10) 0.0037(10)
C414 0.0145(12) 0.0138(12) 0.0178(13) 0.0017(10) -0.0022(10) 0.0030(10)
C314 0.0124(13) 0.0184(15) 0.050(2) 0.0158(14) -0.0102(13) -0.0040(11)
C124 0.0218(14) 0.0164(14) 0.0213(14) -0.0024(11) -0.0046(11) -0.0042(11)
C226 0.0109(12) 0.0184(13) 0.0191(13) -0.0019(11) -0.0003(10) -0.0010(10)
C225 0.0120(12) 0.0166(14) 0.0321(17) -0.0049(12) -0.0035(11) -0.0004(11)
C425 0.0146(13) 0.0223(15) 0.0185(14) 0.0058(11) 0.0079(10) 0.0005(11)
C114 0.0162(13) 0.0193(14) 0.0131(12) -0.0003(10) 0.0040(10) -0.0034(11)
C131 0.0073(11) 0.0120(12) 0.0148(12) 0.0005(9) 0.0013(9) 0.0008(9)
C216 0.0126(12) 0.0121(12) 0.0157(12) 0.0022(10) -0.0002(10) -0.0008(10)
C431 0.0104(11) 0.0100(12) 0.0174(13) -0.0001(10) 0.0007(9) 0.0002(9)
C235 0.0107(11) 0.0212(14) 0.0113(12) -0.0021(10) -0.0002(9) 0.0034(10)
C231 0.0076(10) 0.0136(12) 0.0102(11) 0.0003(9) -0.0001(9) -0.0002(9)
C424 0.0231(15) 0.0216(15) 0.0146(13) 0.0010(11) 0.0089(11) 0.0030(12)
C413 0.0156(13) 0.0173(13) 0.0157(13) 0.0058(10) 0.0008(10) 0.0019(10)
C133 0.0173(13) 0.0182(14) 0.0234(15) 0.0040(11) -0.0036(11) 0.0036(11)
C115 0.0207(14) 0.0232(15) 0.0142(13) 0.0050(11) 0.0030(11) 0.0044(12)
C136 0.0166(13) 0.0139(13) 0.0153(12) -0.0012(10) 0.0000(10) -0.0025(10)
C316 0.0141(13) 0.0235(15) 0.0219(15) 0.0097(12) 0.0002(11) -0.0021(11)
C212 0.0163(13) 0.0143(12) 0.0125(12) 0.0010(10) -0.0011(10) 0.0012(10)
C433 0.0217(15) 0.0207(15) 0.0242(15) -0.0049(12) -0.0062(12) -0.0040(12)
C215 0.0214(14) 0.0139(13) 0.0221(14) 0.0035(11) -0.0020(11) 0.0013(11)
C236 0.0095(11) 0.0148(12) 0.0110(11) 0.0006(9) 0.0015(9) 0.0007(9)
C432 0.0135(12) 0.0177(14) 0.0186(13) 0.0002(11) -0.0044(10) -0.0020(10)
C326 0.0136(12) 0.0159(13) 0.0132(12) 0.0008(10) 0.0023(9) -0.0003(10)
C234 0.0155(12) 0.0169(13) 0.0143(12) -0.0028(10) -0.0009(10) 0.0047(10)
C214 0.0268(16) 0.0177(14) 0.0191(14) 0.0069(11) -0.0042(12) 0.0020(12)
C126 0.0159(13) 0.0143(13) 0.0162(13) -0.0013(10) 0.0036(10) 0.0005(10)
C325 0.0212(14) 0.0133(13) 0.0195(14) -0.0001(11) 0.0028(11) -0.0019(11)
C233 0.0227(14) 0.0132(13) 0.0158(13) 0.0012(10) 0.0005(11) 0.0006(11)
C426 0.0100(12) 0.0198(14) 0.0179(13) 0.0034(11) 0.0025(10) -0.0011(10)
C313 0.0098(13) 0.0228(16) 0.048(2) 0.0058(15) 0.0001(13) 0.0042(11)
C135 0.0219(14) 0.0131(13) 0.0213(14) -0.0028(11) 0.0035(11) -0.0008(11)
C123 0.0151(13) 0.0229(15) 0.0225(14) -0.0036(12) -0.0010(11) -0.0042(11)
C213 0.0254(15) 0.0216(15) 0.0132(13) 0.0021(11) -0.0043(11) 0.0002(12)
C423 0.0256(15) 0.0261(16) 0.0162(14) -0.0059(12) 0.0066(12) -0.0075(13)
C422 0.0168(13) 0.0185(14) 0.0144(13) -0.0025(10) 0.0052(10) -0.0049(11)
C125 0.0252(15) 0.0160(14) 0.0178(14) -0.0039(11) 0.0019(11) -0.0009(11)
C232 0.0150(12) 0.0151(13) 0.0134(12) 0.0017(10) 0.0024(10) -0.0003(10)
C436 0.0171(13) 0.0136(13) 0.0173(13) -0.0001(10) -0.0019(10) 0.0008(10)
C122 0.0125(12) 0.0196(14) 0.0173(13) -0.0032(11) 0.0013(10) -0.0033(10)
C116 0.0136(12) 0.0186(13) 0.0151(13) 0.0022(10) 0.0041(10) 0.0044(10)
C434 0.0252(15) 0.0139(14) 0.0293(16) -0.0022(12) -0.0008(13) -0.0065(12)
C323 0.0189(13) 0.0223(15) 0.0149(13) 0.0010(11) 0.0046(10) -0.0039(11)
C223 0.0236(15) 0.0239(15) 0.0164(13) -0.0064(12) -0.0072(11) 0.0077(12)
C315 0.0174(14) 0.0285(17) 0.0302(17) 0.0171(14) -0.0071(12) -0.0043(13)
C322 0.0161(13) 0.0157(13) 0.0169(13) -0.0015(10) 0.0067(10) 0.0006(10)
C134 0.0203(14) 0.0139(13) 0.0254(15) 0.0023(11) 0.0037(12) 0.0037(11)
C435 0.0251(15) 0.0147(14) 0.0239(15) 0.0039(11) 0.0001(12) -0.0011(12)
C312 0.0104(12) 0.0231(15) 0.0313(17) 0.0006(13) 0.0020(11) 0.0033(11)
C331 0.0148(12) 0.0119(12) 0.0131(12) -0.0016(9) 0.0019(10) 0.0011(10)
C332 0.0184(13) 0.0143(13) 0.0189(13) -0.0010(11) -0.0004(11) 0.0022(11)
C336 0.0276(16) 0.0164(14) 0.0156(13) -0.0008(11) -0.0023(12) 0.0008(12)
C333 0.042(2) 0.0143(14) 0.0251(16) -0.0024(12) -0.0018(14) -0.0024(14)
C334 0.054(2) 0.0214(17) 0.0248(17) -0.0056(13) -0.0087(16) -0.0057(16)
C335 0.048(2) 0.0225(17) 0.0202(15) -0.0029(13) -0.0102(15) -0.0033(15)
C1S 0.0280(16) 0.0247(16) 0.0277(17) 0.0039(13) 0.0053(13) -0.0042(13)
Cl1B 0.028(2) 0.019(2) 0.038(5) -0.0012(19) 0.004(3) -0.0004(14)
Cl1A 0.024(2) 0.032(4) 0.0292(15) 0.014(2) -0.0020(15) -0.013(2)
Cl1D 0.027(3) 0.037(6) 0.028(4) -0.008(3) -0.001(2) 0.003(3)
Cl1C 0.018(3) 0.020(4) 0.030(2) 0.011(2) 0.0025(19) -0.011(2)
C2S 0.0263(18) 0.051(3) 0.047(2) -0.019(2) 0.0013(17) 0.0064(18)
Cl2A 0.0364(17) 0.040(4) 0.048(4) 0.018(3) -0.004(2) -0.003(2)
Cl2B 0.020(3) 0.044(2) 0.025(4) -0.017(2) -0.007(2) 0.0039(17)
Cl2C 0.0278(18) 0.025(3) 0.038(3) 0.002(2) 0.0057(17) -0.0037(17)
Cl2D 0.022(4) 0.048(4) 0.021(4) -0.016(2) -0.007(3) 0.004(3)
C3S 0.0262(17) 0.036(2) 0.0302(18) -0.0031(15) -0.0072(14) -0.0007(14)
Cl3A 0.0645(7) 0.0282(5) 0.0239(4) 0.0003(3) -0.0051(4) 0.0103(5)
Cl3B 0.0328(6) 0.0539(8) 0.0864(11) -0.0069(7) -0.0245(6) -0.0088(5)
Cl3C 0.0645(7) 0.0282(5) 0.0239(4) 0.0003(3) -0.0051(4) 0.0103(5)
Cl3D 0.0328(6) 0.0539(8) 0.0864(11) -0.0069(7) -0.0245(6) -0.0088(5)
C11S 0.008(2) 0.019(2) 0.026(2) -0.0075(19) -0.0090(18) 0.0062(17)
C12S 0.008(2) 0.019(2) 0.026(2) -0.0075(19) -0.0090(18) 0.0062(17)
O1S 0.008(2) 0.019(2) 0.026(2) -0.0075(19) -0.0090(18) 0.0062(17)
C14S 0.017(3) 0.023(3) 0.030(3) -0.007(3) -0.004(3) 0.003(3)
C15S 0.025(4) 0.042(5) 0.043(6) -0.001(4) 0.001(4) -0.006(3)
C11P 0.021(4) 0.032(4) 0.033(5) -0.009(3) 0.003(4) 0.002(3)
Cl1P 0.0161(18) 0.049(5) 0.028(3) -0.013(2) 0.0016(16) -0.001(2)
Cl2P 0.059(6) 0.033(4) 0.064(6) -0.027(4) -0.036(4) 0.016(3)

loop_
_atom_type_symbol
_atom_type_description
_atom_type_scat_dispersion_real
_atom_type_scat_dispersion_imag
_atom_type_scat_source
C C 0.0033 0.0016 'International Tables Vol C Tables 4.2.6.8 and 6.1.1.4'
H H 0.0000 0.0000 'International Tables Vol C Tables 4.2.6.8 and 6.1.1.4'
N N 0.0061 0.0033 'International Tables Vol C Tables 4.2.6.8 and 6.1.1.4'
O O 0.0106 0.0060 'International Tables Vol C Tables 4.2.6.8 and 6.1.1.4'
P P 0.1023 0.0942 'International Tables Vol C Tables 4.2.6.8 and 6.1.1.4'
Cl Cl 0.1484 0.1585 'International Tables Vol C Tables 4.2.6.8 and 6.1.1.4'
Mo Mo -1.6832 0.6857 'International Tables Vol C Tables 4.2.6.8 and 6.1.1.4'

loop_
_geom_angle_atom_site_label_1
_geom_angle_atom_site_label_2
_geom_angle_atom_site_label_3
_geom_angle
O5 Mo1 O6 106.41(13)
O5 Mo1 O4 110.18(13)
O6 Mo1 O4 104.52(12)
O5 Mo1 O1B 130.6(7)
O6 Mo1 O1B 110.1(7)
O4 Mo1 O1B 91.6(7)
O5 Mo1 O1 113.77(12)
O6 Mo1 O1 88.78(11)
O4 Mo1 O1 127.86(12)
O1B Mo1 O1 37.7(7)
O5 Mo1 O2 95.74(11)
O6 Mo1 O2 148.06(11)
O4 Mo1 O2 88.51(11)
O1B Mo1 O2 39.3(7)
O1 Mo1 O2 60.91(9)
O5 Mo1 C1 106.63(11)
O6 Mo1 C1 118.96(11)
O4 Mo1 C1 109.98(12)
O1B Mo1 C1 25.1(7)
O1 Mo1 C1 30.69(9)
O2 Mo1 C1 30.23(9)
C1 O1 Mo1 97.13(19)
C1 O2 Mo1 91.87(18)
O3 C1 O2 127.0(3)
O3 C1 O1 122.9(3)
O2 C1 O1 110.1(3)
O3 C1 Mo1 174.9(2)
O2 C1 Mo1 57.90(16)
O1 C1 Mo1 52.19(16)
N1 P2 C211 114.62(13)
N1 P2 C231 109.30(13)
C211 P2 C231 108.68(13)
N1 P2 C221 109.31(13)
C211 P2 C221 108.08(13)
C231 P2 C221 106.55(13)
N1 P1 C111 107.52(13)
N1 P1 C131 115.76(13)
C111 P1 C131 107.05(13)
N1 P1 C121 111.16(13)
C111 P1 C121 108.65(13)
C131 P1 C121 106.46(13)
N2 P4 C431 115.29(13)
N2 P4 C421 107.36(13)
C431 P4 C421 106.91(13)
N2 P4 C411 111.34(13)
C431 P4 C411 106.85(13)
C421 P4 C411 108.87(13)
N2 P3 C331 114.78(13)
N2 P3 C321 109.43(13)
C331 P3 C321 108.83(13)
N2 P3 C311 108.80(14)
C331 P3 C311 108.02(14)
C321 P3 C311 106.67(13)
P2 N1 P1 138.56(16)
P4 N2 P3 138.44(16)
C316 C311 C312 119.9(3)
C316 C311 P3 119.4(2)
C312 C311 P3 120.7(2)
C323 C324 C325 119.6(3)
C212 C211 C216 119.7(3)
C212 C211 P2 120.8(2)
C216 C211 P2 119.0(2)
C114 C113 C112 120.1(3)
C422 C421 C426 119.9(3)
C422 C421 P4 118.6(2)
C426 C421 P4 121.5(2)
C113 C112 C111 120.2(3)
C122 C121 C126 119.6(3)
C122 C121 P1 120.5(2)
C126 C121 P1 119.8(2)
C112 C111 C116 119.5(3)
C112 C111 P1 121.5(2)
C116 C111 P1 119.0(2)
C415 C416 C411 119.7(3)
C412 C411 C416 119.8(3)
C412 C411 P4 119.9(2)
C416 C411 P4 120.3(2)
C222 C221 C226 119.8(3)
C222 C221 P2 119.6(2)
C226 C221 P2 120.6(2)
C221 C222 C223 120.0(3)
C326 C321 C322 120.1(3)
C326 C321 P3 118.8(2)
C322 C321 P3 121.0(2)
C413 C412 C411 120.0(3)
C223 C224 C225 120.5(3)
C133 C132 C131 119.8(3)
C416 C415 C414 120.1(3)
C413 C414 C415 120.2(3)
C315 C314 C313 120.5(3)
C125 C124 C123 120.2(3)
C225 C226 C221 119.8(3)
C224 C225 C226 120.1(3)
C424 C425 C426 120.5(3)
C113 C114 C115 119.9(3)
C136 C131 C132 119.9(3)
C136 C131 P1 119.3(2)
C132 C131 P1 120.7(2)
C215 C216 C211 119.9(3)
C436 C431 C432 120.1(3)
C436 C431 P4 118.8(2)
C432 C431 P4 120.9(2)
C234 C235 C236 120.0(3)
C232 C231 C236 120.3(3)
C232 C231 P2 119.1(2)
C236 C231 P2 120.5(2)
C425 C424 C423 120.0(3)
C414 C413 C412 120.1(3)
C134 C133 C132 119.6(3)
C116 C115 C114 120.2(3)
C135 C136 C131 119.8(3)
C315 C316 C311 119.9(3)
C213 C212 C211 119.6(3)
C434 C433 C432 120.2(3)
C216 C215 C214 120.0(3)
C235 C236 C231 119.7(3)
C433 C432 C431 119.5(3)
C325 C326 C321 119.8(3)
C235 C234 C233 120.1(3)
C213 C214 C215 120.2(3)
C125 C126 C121 120.0(3)
C326 C325 C324 120.5(3)
C232 C233 C234 120.4(3)
C425 C426 C421 119.8(3)
C314 C313 C312 120.3(3)
C136 C135 C134 119.8(3)
C122 C123 C124 120.0(3)
C214 C213 C212 120.5(3)
C424 C423 C422 120.1(3)
C421 C422 C423 119.7(3)
C124 C125 C126 120.2(3)
C233 C232 C231 119.5(3)
C435 C436 C431 119.7(3)
C123 C122 C121 120.0(3)
C115 C116 C111 120.0(3)
C433 C434 C435 120.6(3)
C324 C323 C322 120.5(3)
C224 C223 C222 119.8(3)
C314 C315 C316 120.0(3)
C323 C322 C321 119.5(3)
C133 C134 C135 121.0(3)
C434 C435 C436 119.9(3)
C313 C312 C311 119.4(3)
C332 C331 C336 119.7(3)
C332 C331 P3 118.9(2)
C336 C331 P3 120.9(2)
C333 C332 C331 120.3(3)
C335 C336 C331 119.6(3)
C334 C333 C332 119.8(3)
C333 C334 C335 120.2(3)
C336 C335 C334 120.4(3)
Cl1A C1S Cl1B 111.1(8)
Cl1A C1S Cl1D 115.8(10)
Cl1B C1S Cl1D 5.2(16)
Cl1A C1S Cl1C 6.4(9)
Cl1B C1S Cl1C 106.6(8)
Cl1D C1S Cl1C 111.2(11)
Cl2D C2S Cl2A 114.3(15)
Cl2D C2S Cl2C 103.9(11)
Cl2A C2S Cl2C 10.4(8)
Cl2D C2S Cl2B 4.1(13)
Cl2A C2S Cl2B 116.5(12)
Cl2C C2S Cl2B 106.2(8)
Cl3C C3S Cl3D 124.3(19)
Cl3C C3S Cl3B 101.0(11)
Cl3D C3S Cl3B 24.9(17)
Cl3C C3S Cl3A 35.1(10)
Cl3D C3S Cl3A 134.1(17)
Cl3B C3S Cl3A 110.4(2)
O1S C12S C11S 142.2(12)
C12S O1S C14S 123.4(13)
C15S C14S O1S 144(2)
Cl2P C11P Cl1P 97.8(10)

loop_
_geom_bond_atom_site_label_1
_geom_bond_atom_site_label_2
_geom_bond_distance
Mo1 O5 1.728(3)
Mo1 O6 1.733(2)
Mo1 O4 1.741(3)
Mo1 O1B 1.804(15)
Mo1 O1 2.062(3)
Mo1 O2 2.195(2)
Mo1 C1 2.590(3)
O1 C1 1.332(4)
O2 C1 1.304(4)
C1 O3 1.226(4)
P2 N1 1.577(2)
P2 C211 1.783(3)
P2 C231 1.788(3)
P2 C221 1.797(3)
P1 N1 1.578(2)
P1 C111 1.789(3)
P1 C131 1.794(3)
P1 C121 1.794(3)
P4 N2 1.577(2)
P4 C431 1.788(3)
P4 C421 1.792(3)
P4 C411 1.793(3)
P3 N2 1.579(2)
P3 C331 1.788(3)
P3 C321 1.790(3)
P3 C311 1.795(3)
C311 C316 1.390(4)
C311 C312 1.397(4)
C324 C323 1.383(5)
C324 C325 1.389(4)
C211 C212 1.396(4)
C211 C216 1.397(4)
C113 C114 1.383(4)
C113 C112 1.388(4)
C421 C422 1.389(4)
C421 C426 1.393(4)
C112 C111 1.392(4)
C121 C122 1.393(4)
C121 C126 1.396(4)
C111 C116 1.393(4)
C416 C415 1.385(4)
C416 C411 1.398(4)
C411 C412 1.393(4)
C221 C222 1.392(4)
C221 C226 1.396(4)
C222 C223 1.393(4)
C321 C326 1.388(4)
C321 C322 1.396(4)
C412 C413 1.386(4)
C224 C223 1.383(5)
C224 C225 1.386(5)
C132 C133 1.392(4)
C132 C131 1.398(4)
C415 C414 1.391(4)
C414 C413 1.381(4)
C314 C315 1.378(5)
C314 C313 1.379(6)
C124 C125 1.382(5)
C124 C123 1.388(5)
C226 C225 1.389(4)
C425 C424 1.376(5)
C425 C426 1.386(4)
C114 C115 1.390(4)
C131 C136 1.394(4)
C216 C215 1.384(4)
C431 C436 1.391(4)
C431 C432 1.395(4)
C235 C234 1.384(4)
C235 C236 1.388(4)
C231 C232 1.388(4)
C231 C236 1.396(4)
C424 C423 1.387(4)
C133 C134 1.380(5)
C115 C116 1.385(4)
C136 C135 1.384(4)
C316 C315 1.390(4)
C212 C213 1.385(4)
C433 C434 1.374(5)
C433 C432 1.393(4)
C215 C214 1.385(4)
C326 C325 1.382(4)
C234 C233 1.387(4)
C214 C213 1.379(5)
C126 C125 1.387(4)
C233 C232 1.386(4)
C313 C312 1.389(4)
C135 C134 1.385(5)
C123 C122 1.388(4)
C423 C422 1.392(4)
C436 C435 1.388(4)
C434 C435 1.387(5)
C323 C322 1.387(4)
C331 C332 1.392(4)
C331 C336 1.395(4)
C332 C333 1.385(4)
C336 C335 1.385(5)
C333 C334 1.382(5)
C334 C335 1.386(5)
C1S Cl1A 1.716(17)
C1S Cl1B 1.752(17)
C1S Cl1D 1.79(3)
C1S Cl1C 1.85(2)
C2S Cl2D 1.64(2)
C2S Cl2A 1.745(12)
C2S Cl2C 1.768(14)
C2S Cl2B 1.868(18)
C3S Cl3C 1.732(17)
C3S Cl3D 1.733(18)
C3S Cl3B 1.753(4)
C3S Cl3A 1.766(4)
C11S C12S 1.733(15)
C12S O1S 1.094(17)
O1S C14S 1.44(3)
C14S C15S 1.39(3)
C11P Cl2P 1.844(16)
C11P Cl1P 1.861(15)
